data_8107436
loop_
_publ_author_name
'Deng, Yuan-Huan'
'Wang, Qiong'

_publ_section_title
;
 Crystal structure of bis(2,5,5,7-tetramethyl-1,4-diazepane-1,4-diium)
 diaqua-bis(1,2-diaminopropane)copper(II)
 bis(\m6-oxido)tetrakis(\m3-oxido)-tetradecakis(\m2-oxido)-octaoxido-decavanadium(V)
 -- water (1/4), C24H76CuN8V10O34
;
_journal_issue 2
_journal_name_full 'Zeitschrift f\"ur Kristallographie - New Crystal Structures'
_journal_page_first 345
_journal_page_last 347
_journal_paper_doi 10.1515/ncrs-2022-0542
_journal_volume 238
_journal_year 2023
_chemical_formula_moiety 'O28 V10, C6 H20 Cu N4, 2(C9 H22 N2), 6(H2 O)'
_chemical_formula_sum 'C24 H76 Cu N8 O34 V10'
_chemical_formula_weight 1593.86
_space_group_crystal_system monoclinic
_space_group_IT_number 15
_space_group_name_Hall '-C 2yc'
_space_group_name_H-M_alt 'C 1 2/c 1'
_atom_sites_solution_hydrogens mixed
_atom_sites_solution_primary iterative
_cell_angle_alpha 90
_cell_angle_beta 95.594(7)
_cell_angle_gamma 90
_cell_formula_units_Z 4
_cell_length_a 22.416(4)
_cell_length_b 11.7003(18)
_cell_length_c 20.079(3)
_cell_measurement_reflns_used 9937
_cell_measurement_temperature 296(2)
_cell_measurement_theta_max 27.70
_cell_measurement_theta_min 2.25
_cell_volume 5241.1(15)
_computing_cell_refinement 'Bruker SMART'
_computing_data_collection 'Bruker SMART'
_computing_data_reduction 'Bruker SAINT'
_computing_molecular_graphics 'Olex2 1.5-beta (Dolomanov et al., 2009)'
_computing_publication_material 'Olex2 1.5-beta (Dolomanov et al., 2009)'
_computing_structure_refinement 'SHELXL 2018/3 (Sheldrick, 2015)'
_computing_structure_solution 'olex2.solve 1.5-beta (Bourhis et al., 2015)'
_diffrn_ambient_temperature 296.15
_diffrn_measured_fraction_theta_full 1.000
_diffrn_measured_fraction_theta_max 0.979
_diffrn_measurement_device_type 'Bruker APEX-II'
_diffrn_measurement_method 'phi and omega scans'
_diffrn_radiation_monochromator graphite
_diffrn_radiation_type MoK\a
_diffrn_radiation_wavelength 0.71073
_diffrn_reflns_av_R_equivalents 0.0170
_diffrn_reflns_av_unetI/netI 0.0169
_diffrn_reflns_Laue_measured_fraction_full 1.000
_diffrn_reflns_Laue_measured_fraction_max 0.979
_diffrn_reflns_limit_h_max 29
_diffrn_reflns_limit_h_min -27
_diffrn_reflns_limit_k_max 14
_diffrn_reflns_limit_k_min -15
_diffrn_reflns_limit_l_max 26
_diffrn_reflns_limit_l_min -26
_diffrn_reflns_number 23078
_diffrn_reflns_point_group_measured_fraction_full 1.000
_diffrn_reflns_point_group_measured_fraction_max 0.979
_diffrn_reflns_theta_full 25.242
_diffrn_reflns_theta_max 27.701
_diffrn_reflns_theta_min 1.826
_diffrn_source_current 30.0
_diffrn_source_power 1.5
_diffrn_source_voltage 50.0
_exptl_absorpt_coefficient_mu 2.195
_exptl_absorpt_correction_T_max 0.7202
_exptl_absorpt_correction_T_min 0.5401
_exptl_absorpt_correction_type multi-scan
_exptl_crystal_colour yellow
_exptl_crystal_colour_primary yellow
_exptl_crystal_density_diffrn 2.020
_exptl_crystal_density_meas .
_exptl_crystal_density_method 'not measured'
_exptl_crystal_description block
_exptl_crystal_F_000 3228
_exptl_crystal_size_max 0.32
_exptl_crystal_size_mid 0.28
_exptl_crystal_size_min 0.16
_exptl_transmission_factor_max 0.72
_exptl_transmission_factor_min 0.54
_refine_diff_density_max 1.130
_refine_diff_density_min -1.812
_refine_diff_density_rms 0.504
_refine_ls_extinction_coef .
_refine_ls_extinction_method none
_refine_ls_goodness_of_fit_ref 1.202
_refine_ls_hydrogen_treatment mixed
_refine_ls_matrix_type full
_refine_ls_number_parameters 372
_refine_ls_number_reflns 6030
_refine_ls_number_restraints 9
_refine_ls_restrained_S_all 1.202
_refine_ls_R_factor_all 0.0348
_refine_ls_R_factor_gt 0.0243
_refine_ls_shift/su_max 0.000
_refine_ls_shift/su_mean 0.000
_refine_ls_structure_factor_coef Fsqd
_refine_ls_weighting_details 'w=1/[\s^2^(Fo^2^)+(0.0711P)^2^+2.4105P] where P=(Fo^2^+2Fc^2^)/3'
_refine_ls_weighting_scheme calc
_refine_ls_wR_factor_gt 0.0844
_refine_ls_wR_factor_ref 0.1110
_reflns_Friedel_coverage 0.000
_reflns_Friedel_fraction_full .
_reflns_Friedel_fraction_max .
_reflns_number_gt 5457
_reflns_number_total 6030
_reflns_threshold_expression 'I > 2\s(I)'
_cod_data_source_file suppl_j_ncrs-2022-0542_suppl.cif
_cod_data_source_block 0
_cod_original_cell_volume 5241.2(14)
_cod_database_code 8107436
_shelx_space_group_comment
;
The symmetry employed for this shelxl refinement is uniquely defined
by the following loop, which should always be used as a source of
symmetry information in preference to the above space-group names.
They are only intended as comments.
;
_shelx_estimated_absorpt_t_max 0.720
_shelx_estimated_absorpt_t_min 0.540
_olex2_refinement_description
;
1. Fixed Uiso
 At 1.2 times of:
  All C(H) groups, All C(H,H) groups, All N(H,H) groups
 At 1.5 times of:
  All C(H,H,H) groups, All O(H,H) groups
2. Restrained distances
 H1WA-H1WB = H2WB-H2WA = H3WB-H3WA
 1.39 with sigma of 0.01
 O1W-H1WA = O1W-H1WB = O2W-H2WB = O2W-H2WA
 0.86 with sigma of 0.01
 O3W-H3WB = O3W-H3WA
 0.86 with sigma of 0.01
3.a Ternary CH refined with riding coordinates:
 C5(H5), C7(H7), C2(H2)
3.b Secondary CH2 refined with riding coordinates:
 N3(H3A,H3B), N4(H4A,H4B), N2(H2A,H2B), C9(H9A,H9B), N1(H1A,H1B), C4(H4C,H4D),
 C1(H1C,H1D)
3.c Idealised Me refined as rotating group:
 C11(H11A,H11B,H11C), C6(H6A,H6B,H6C), C8(H8A,H8B,H8C), C12(H12A,H12B,H12C),
 C3(H3C,H3D,H3E)
;
_olex2_submission_special_instructions 'No special instructions were received'

loop_
_space_group_symop_operation_xyz
'x, y, z'
'-x, y, -z+1/2'
'x+1/2, y+1/2, z'
'-x+1/2, y+1/2, -z+1/2'
'-x, -y, -z'
'x, -y, z-1/2'
'-x+1/2, -y+1/2, -z'
'x+1/2, -y+1/2, z-1/2'

loop_
_atom_site_label
_atom_site_type_symbol
_atom_site_fract_x
_atom_site_fract_y
_atom_site_fract_z
_atom_site_U_iso_or_equiv
_atom_site_adp_type
_atom_site_occupancy
_atom_site_site_symmetry_order
_atom_site_calc_flag
_atom_site_refinement_flags_posn
_atom_site_refinement_flags_adp
_atom_site_refinement_flags_occupancy
_atom_site_disorder_assembly
_atom_site_disorder_group
C1 C 0.03679(12) 0.3798(3) -0.11290(15) 0.0439(7) Uani 1 1 d . . . . .
H1C H 0.041899 0.302830 -0.095249 0.053 Uiso 1 1 calc R U . . .
H1D H 0.057839 0.385277 -0.152761 0.053 Uiso 1 1 calc R U . . .
C2 C 0.02858(13) 0.5957(3) 0.13012(15) 0.0442(7) Uani 1 1 d . . . . .
H2 H 0.032544 0.520744 0.151916 0.053 Uiso 1 1 calc R U . . .
C3 C 0.05883(17) 0.6850(4) 0.17758(17) 0.0671(12) Uani 1 1 d . . . . .
H3C H 0.099336 0.662042 0.191001 0.101 Uiso 1 1 calc R U . . .
H3D H 0.037217 0.691690 0.216390 0.101 Uiso 1 1 calc R U . . .
H3E H 0.058947 0.757501 0.155177 0.101 Uiso 1 1 calc R U . . .
C4 C 0.22262(10) 0.1238(2) 0.34069(10) 0.0212(4) Uani 1 1 d . . . . .
H4C H 0.220476 0.107438 0.293150 0.025 Uiso 1 1 calc R U . . .
H4D H 0.257242 0.083975 0.362235 0.025 Uiso 1 1 calc R U . . .
C5 C 0.23111(10) 0.2504(2) 0.35119(10) 0.0203(4) Uani 1 1 d . . . . .
H5 H 0.223193 0.268815 0.397133 0.024 Uiso 1 1 calc R U . . .
C6 C 0.29457(11) 0.2863(2) 0.34177(11) 0.0259(5) Uani 1 1 d . . . . .
H6A H 0.302866 0.269932 0.296739 0.039 Uiso 1 1 calc R U . . .
H6B H 0.322106 0.244917 0.372494 0.039 Uiso 1 1 calc R U . . .
H6C H 0.299028 0.366784 0.350102 0.039 Uiso 1 1 calc R U . . .
C7 C 0.12320(10) 0.2923(2) 0.30476(11) 0.0235(5) Uani 1 1 d . . . . .
H7 H 0.113162 0.291251 0.351175 0.028 Uiso 1 1 calc R U . . .
C8 C 0.08911(13) 0.3890(3) 0.26745(16) 0.0402(7) Uani 1 1 d . . . . .
H8A H 0.104640 0.461052 0.284166 0.060 Uiso 1 1 calc R U . . .
H8B H 0.047362 0.383714 0.274081 0.060 Uiso 1 1 calc R U . . .
H8C H 0.093811 0.383303 0.220551 0.060 Uiso 1 1 calc R U . . .
C9 C 0.10787(11) 0.1762(2) 0.27272(11) 0.0252(5) Uani 1 1 d . . . . .
H9A H 0.134116 0.164361 0.237686 0.030 Uiso 1 1 calc R U . . .
H9B H 0.067247 0.180431 0.251241 0.030 Uiso 1 1 calc R U . . .
C10 C 0.11213(10) 0.0694(2) 0.31806(11) 0.0238(5) Uani 1 1 d . . . . .
C11 C 0.05876(13) 0.0598(3) 0.35984(14) 0.0400(7) Uani 1 1 d . . . . .
H11A H 0.065786 -0.001124 0.391673 0.060 Uiso 1 1 calc R U . . .
H11B H 0.023032 0.044054 0.330931 0.060 Uiso 1 1 calc R U . . .
H11C H 0.053996 0.130370 0.383109 0.060 Uiso 1 1 calc R U . . .
C12 C 0.11831(14) -0.0374(2) 0.27630(13) 0.0366(6) Uani 1 1 d . . . . .
H12A H 0.154152 -0.032351 0.253914 0.055 Uiso 1 1 calc R U . . .
H12B H 0.084188 -0.044028 0.243714 0.055 Uiso 1 1 calc R U . . .
H12C H 0.120487 -0.103342 0.304887 0.055 Uiso 1 1 calc R U . . .
Cu1 Cu 0.000000 0.500000 0.000000 0.03230(13) Uani 1 2 d S . P . .
N1 N 0.06171(10) 0.4632(2) -0.06247(11) 0.0343(5) Uani 1 1 d . . . . .
H1A H 0.072299 0.526699 -0.082731 0.041 Uiso 1 1 calc R U . . .
H1B H 0.094203 0.434248 -0.039550 0.041 Uiso 1 1 calc R U . . .
N2 N 0.05650(10) 0.5898(2) 0.06584(11) 0.0344(5) Uani 1 1 d . . . . .
H2A H 0.091951 0.555133 0.071983 0.041 Uiso 1 1 calc R U . . .
H2B H 0.061952 0.659872 0.050263 0.041 Uiso 1 1 calc R U . . .
N3 N 0.16745(9) 0.07901(17) 0.36767(9) 0.0210(4) Uani 1 1 d . . . . .
H3A H 0.158773 0.124355 0.400988 0.025 Uiso 1 1 calc R U . . .
H3B H 0.175620 0.010084 0.384969 0.025 Uiso 1 1 calc R U . . .
N4 N 0.18909(8) 0.31918(16) 0.30407(10) 0.0222(4) Uani 1 1 d . . . . .
H4A H 0.199067 0.308583 0.262685 0.027 Uiso 1 1 calc R U . . .
H4B H 0.194595 0.392849 0.313865 0.027 Uiso 1 1 calc R U . . .
O1 O 0.32906(6) 0.13368(13) -0.00322(7) 0.0158(3) Uani 1 1 d . . . . .
O1W O 0.36185(9) 0.71604(17) 0.01840(9) 0.0330(4) Uani 1 1 d D . . . .
H1WA H 0.3423(14) 0.7737(17) 0.0027(14) 0.050 Uiso 1 1 d D U . . .
H1WB H 0.3576(15) 0.6611(17) -0.0093(13) 0.050 Uiso 1 1 d D U . . .
O2 O 0.33601(7) 0.22691(13) 0.12096(7) 0.0189(3) Uani 1 1 d . . . . .
O2W O 0.01306(11) 0.3186(2) 0.07593(14) 0.0528(6) Uani 1 1 d D . . . .
H2WA H 0.0502(6) 0.302(3) 0.086(2) 0.079 Uiso 1 1 d D U . . .
H2WB H -0.0020(15) 0.264(3) 0.0503(19) 0.079 Uiso 1 1 d D U . . .
O3 O 0.29706(7) 0.01488(13) 0.10366(7) 0.0198(3) Uani 1 1 d . . . . .
O3W O 0.00836(13) 0.8519(3) 0.02340(17) 0.0667(7) Uani 1 1 d D . . . .
H3WA H 0.0338(16) 0.900(3) 0.043(2) 0.100 Uiso 1 1 d D U . . .
H3WB H -0.0194(15) 0.893(3) 0.003(2) 0.100 Uiso 1 1 d D U . . .
O4 O 0.30296(8) 0.09609(16) 0.22751(7) 0.0284(4) Uani 1 1 d . . . . .
O5 O 0.19626(7) 0.06776(14) 0.15541(7) 0.0213(3) Uani 1 1 d . . . . .
O6 O 0.23562(7) 0.27741(13) 0.17502(7) 0.0189(3) Uani 1 1 d . . . . .
O7 O 0.13061(7) 0.23931(14) 0.10264(7) 0.0197(3) Uani 1 1 d . . . . .
O8 O 0.16435(7) 0.45362(14) 0.13021(8) 0.0228(3) Uani 1 1 d . . . . .
O9 O 0.26817(7) 0.40191(12) 0.06890(7) 0.0154(3) Uani 1 1 d . . . . .
O10 O 0.20803(8) 0.59375(14) 0.01466(8) 0.0269(4) Uani 1 1 d . . . . .
O11 O 0.30921(7) 0.52044(13) -0.03272(7) 0.0209(3) Uani 1 1 d . . . . .
O12 O 0.41239(8) 0.47772(17) -0.08858(10) 0.0340(4) Uani 1 1 d . . . . .
O13 O 0.37349(7) 0.34949(14) 0.01809(8) 0.0210(3) Uani 1 1 d . . . . .
O14 O 0.23194(6) 0.18940(12) 0.05115(6) 0.0145(3) Uani 1 1 d . . . . .
V1 V 0.31511(2) 0.27377(3) 0.04238(2) 0.01411(10) Uani 1 1 d . . . . .
V2 V 0.27020(2) 0.13518(3) 0.15649(2) 0.01905(11) Uani 1 1 d . . . . .
V3 V 0.19248(2) 0.33928(3) 0.10149(2) 0.01578(10) Uani 1 1 d . . . . .
V4 V 0.23405(2) 0.47874(3) -0.01697(2) 0.01670(10) Uani 1 1 d . . . . .
V5 V 0.35161(2) 0.41005(3) -0.07815(2) 0.02052(11) Uani 1 1 d . . . . .

loop_
_atom_site_aniso_label
_atom_site_aniso_U_11
_atom_site_aniso_U_22
_atom_site_aniso_U_33
_atom_site_aniso_U_23
_atom_site_aniso_U_13
_atom_site_aniso_U_12
V1 0.01314(18) 0.0130(2) 0.01574(17) -0.00140(12) -0.00086(12) 0.00121(13)
V3 0.01745(19) 0.0134(2) 0.01684(17) -0.00097(12) 0.00336(13) 0.00254(13)
Cu1 0.0152(2) 0.0393(3) 0.0420(2) -0.00133(19) 0.00036(17) 0.00359(18)
V2 0.0228(2) 0.0196(2) 0.01456(17) 0.00206(13) 0.00095(13) 0.00345(15)
V4 0.0224(2) 0.0109(2) 0.01682(17) 0.00028(12) 0.00185(13) 0.00282(14)
V5 0.0196(2) 0.0177(2) 0.02457(19) 0.00151(14) 0.00389(14) -0.00358(15)
O9 0.0170(7) 0.0124(7) 0.0164(6) -0.0021(5) -0.0001(5) 0.0013(6)
O1 0.0155(7) 0.0146(8) 0.0170(6) -0.0010(5) 0.0001(5) 0.0036(6)
O6 0.0222(8) 0.0188(8) 0.0156(6) -0.0011(5) 0.0012(5) 0.0027(6)
O3 0.0242(8) 0.0162(8) 0.0190(7) 0.0020(6) 0.0017(6) 0.0047(6)
O11 0.0246(8) 0.0138(8) 0.0245(7) -0.0011(6) 0.0040(6) -0.0026(6)
O7 0.0173(7) 0.0195(8) 0.0228(7) 0.0000(6) 0.0049(5) 0.0004(6)
O2 0.0185(7) 0.0191(8) 0.0181(6) -0.0005(5) -0.0023(5) 0.0028(6)
O8 0.0241(8) 0.0183(8) 0.0265(7) -0.0044(6) 0.0049(6) 0.0051(7)
O13 0.0161(7) 0.0214(9) 0.0254(7) -0.0019(6) 0.0008(6) -0.0020(6)
O14 0.0156(7) 0.0120(7) 0.0156(6) 0.0000(5) 0.0005(5) 0.0014(6)
O5 0.0256(8) 0.0175(8) 0.0215(7) 0.0025(6) 0.0053(6) 0.0010(6)
O4 0.0346(10) 0.0314(10) 0.0186(7) 0.0045(6) 0.0005(6) 0.0099(8)
O10 0.0389(10) 0.0160(8) 0.0257(8) -0.0024(6) 0.0020(7) 0.0075(7)
O12 0.0276(10) 0.0309(11) 0.0445(10) 0.0008(8) 0.0094(8) -0.0104(8)
N3 0.0266(10) 0.0176(10) 0.0189(8) 0.0035(7) 0.0028(7) 0.0019(8)
C5 0.0214(11) 0.0210(11) 0.0184(9) -0.0013(8) 0.0007(8) 0.0018(9)
N4 0.0222(10) 0.0139(9) 0.0303(9) 0.0029(7) 0.0012(7) 0.0013(7)
N2 0.0198(10) 0.0413(14) 0.0418(12) 0.0030(10) 0.0018(8) 0.0017(10)
C9 0.0260(12) 0.0227(12) 0.0256(10) 0.0025(9) -0.0043(8) -0.0018(10)
N1 0.0184(10) 0.0404(14) 0.0437(12) 0.0076(10) 0.0006(8) 0.0042(9)
C10 0.0254(12) 0.0215(12) 0.0242(10) 0.0004(8) 0.0009(8) -0.0036(9)
C11 0.0301(14) 0.0459(18) 0.0457(15) 0.0027(13) 0.0116(11) -0.0083(13)
C6 0.0229(11) 0.0259(13) 0.0285(11) -0.0044(9) 0.0007(8) -0.0030(9)
C8 0.0295(14) 0.0295(15) 0.0605(17) 0.0113(13) -0.0021(12) 0.0090(12)
C7 0.0201(11) 0.0213(12) 0.0293(10) 0.0024(9) 0.0024(8) 0.0028(9)
C12 0.0526(17) 0.0231(13) 0.0336(12) -0.0042(10) 0.0022(11) -0.0082(12)
C4 0.0220(11) 0.0186(12) 0.0234(10) 0.0039(8) 0.0038(8) 0.0055(9)
O1W 0.0394(11) 0.0264(10) 0.0326(9) -0.0008(7) -0.0001(7) 0.0064(8)
O2W 0.0365(12) 0.0391(13) 0.0800(16) -0.0034(11) -0.0086(11) 0.0113(10)
C1 0.0245(14) 0.062(2) 0.0458(15) -0.0046(14) 0.0052(11) 0.0011(13)
C2 0.0298(14) 0.057(2) 0.0452(15) 0.0078(14) 0.0005(11) 0.0012(14)
C3 0.0410(19) 0.113(4) 0.0475(18) -0.017(2) 0.0041(14) -0.018(2)
O3W 0.0448(15) 0.0651(18) 0.088(2) -0.0215(15) -0.0021(13) -0.0014(13)

loop_
_atom_type_symbol
_atom_type_description
_atom_type_scat_dispersion_real
_atom_type_scat_dispersion_imag
_atom_type_scat_source
C C 0.0033 0.0016 'International Tables Vol C Tables 4.2.6.8 and 6.1.1.4'
H H 0.0000 0.0000 'International Tables Vol C Tables 4.2.6.8 and 6.1.1.4'
N N 0.0061 0.0033 'International Tables Vol C Tables 4.2.6.8 and 6.1.1.4'
O O 0.0106 0.0060 'International Tables Vol C Tables 4.2.6.8 and 6.1.1.4'
V V 0.3005 0.5294 'International Tables Vol C Tables 4.2.6.8 and 6.1.1.4'
Cu Cu 0.3201 1.2651 'International Tables Vol C Tables 4.2.6.8 and 6.1.1.4'

loop_
_geom_angle_atom_site_label_1
_geom_angle_atom_site_label_2
_geom_angle_atom_site_label_3
_geom_angle
_geom_angle_site_symmetry_1
_geom_angle_site_symmetry_3
V2 V1 V5 175.912(15) . .
O9 V1 V2 88.69(5) . .
O9 V1 V5 90.48(4) . .
O9 V1 O14 81.29(6) . 7
O9 V1 O14 80.37(6) . .
O1 V1 V2 89.17(5) . .
O1 V1 V5 89.95(5) . .
O1 V1 O9 155.71(6) . .
O1 V1 O14 80.79(6) . 7
O1 V1 O14 80.12(6) . .
O2 V1 V2 37.90(5) . .
O2 V1 V5 146.18(6) . .
O2 V1 O9 95.91(7) . .
O2 V1 O1 97.18(7) . .
O2 V1 O14 165.05(7) . 7
O2 V1 O14 86.44(7) . .
O13 V1 V2 144.57(5) . .
O13 V1 V5 39.52(5) . .
O13 V1 O9 97.49(7) . .
O13 V1 O1 98.23(7) . .
O13 V1 O2 106.66(8) . .
O13 V1 O14 88.28(7) . 7
O13 V1 O14 166.89(6) . .
O14 V1 V2 48.54(4) . .
O14 V1 V2 127.15(4) 7 .
O14 V1 V5 127.37(4) . .
O14 V1 V5 48.76(4) 7 .
O14 V1 O14 78.61(6) 7 .
V2 V3 V4 118.600(16) . .
V2 V3 V5 59.214(15) . 7
V5 V3 V4 119.612(15) 7 .
O9 V3 V2 86.22(4) . .
O9 V3 V4 40.02(4) . .
O9 V3 V5 123.99(4) . 7
O9 V3 O14 75.93(6) . .
O1 V3 V2 122.99(4) 7 .
O1 V3 V4 39.27(4) 7 .
O1 V3 V5 87.54(4) 7 7
O1 V3 O9 75.72(6) 7 .
O1 V3 O14 75.45(6) 7 .
O6 V3 V2 34.28(5) . .
O6 V3 V4 130.61(5) . .
O6 V3 V5 83.43(5) . 7
O6 V3 O9 90.60(7) . .
O6 V3 O1 155.51(7) . 7
O6 V3 O14 81.62(6) . .
O7 V3 V2 84.40(5) . .
O7 V3 V4 129.45(5) . .
O7 V3 V5 33.23(5) . 7
O7 V3 O9 155.03(7) . .
O7 V3 O1 90.18(7) . 7
O7 V3 O6 94.53(7) . .
O7 V3 O14 80.66(6) . .
O8 V3 V2 137.73(6) . .
O8 V3 V4 89.71(6) . .
O8 V3 V5 134.90(6) . 7
O8 V3 O9 100.71(8) . .
O8 V3 O1 98.96(7) . 7
O8 V3 O6 103.54(7) . .
O8 V3 O7 101.80(8) . .
O8 V3 O14 173.99(7) . .
O14 V3 V2 47.64(3) . .
O14 V3 V4 84.53(4) . .
O14 V3 V5 48.07(4) . 7
N2 Cu1 N2 180.0 . 5_565
N1 Cu1 N2 84.61(9) . 5_565
N1 Cu1 N2 95.39(9) 5_565 5_565
N1 Cu1 N2 95.39(9) . .
N1 Cu1 N2 84.61(9) 5_565 .
N1 Cu1 N1 180.00(9) 5_565 .
V1 V2 V3 62.505(14) . .
V1 V2 V4 62.183(14) . 7
V1 V2 V5 92.807(16) . 7
V4 V2 V3 92.449(15) 7 .
V5 V2 V3 60.483(14) 7 .
V5 V2 V4 60.879(14) 7 7
O6 V2 V1 81.47(5) . .
O6 V2 V3 33.15(4) . .
O6 V2 V4 125.51(4) . 7
O6 V2 V5 83.74(5) . 7
O6 V2 O3 157.46(6) . .
O6 V2 O2 85.92(7) . .
O6 V2 O14 79.29(6) . .
O3 V2 V1 80.14(5) . .
O3 V2 V3 124.86(5) . .
O3 V2 V4 32.57(4) . 7
O3 V2 V5 84.27(5) . 7
O3 V2 O2 85.05(7) . .
O3 V2 O14 78.46(6) . .
O2 V2 V1 31.14(4) . .
O2 V2 V3 82.44(5) . .
O2 V2 V4 82.39(4) . 7
O2 V2 V5 123.95(4) . 7
O2 V2 O14 75.31(5) . .
O14 V2 V1 44.17(4) . .
O14 V2 V3 46.42(4) . .
O14 V2 V4 46.26(4) . 7
O14 V2 V5 48.64(4) . 7
O5 V2 V1 125.64(5) . .
O5 V2 V3 81.43(5) . .
O5 V2 V4 81.72(5) . 7
O5 V2 V5 32.83(5) . 7
O5 V2 O6 89.63(7) . .
O5 V2 O3 90.57(7) . .
O5 V2 O2 156.78(6) . .
O5 V2 O14 81.48(6) . .
O4 V2 V1 131.40(7) . .
O4 V2 V3 136.84(7) . .
O4 V2 V4 130.71(7) . 7
O4 V2 V5 135.64(7) . 7
O4 V2 O6 103.71(8) . .
O4 V2 O3 98.20(8) . .
O4 V2 O2 100.33(8) . .
O4 V2 O14 174.64(7) . .
O4 V2 O5 102.86(8) . .
V3 V4 V5 119.667(16) . .
V2 V4 V3 118.846(18) 7 .
V2 V4 V5 59.023(14) 7 .
O9 V4 V3 39.74(4) . .
O9 V4 V2 123.69(4) . 7
O9 V4 V5 87.57(4) . .
O9 V4 O14 76.10(5) . 7
O1 V4 V3 39.47(4) 7 .
O1 V4 V2 86.58(4) 7 7
O1 V4 V5 123.45(5) 7 .
O1 V4 O9 75.63(6) 7 .
O1 V4 O14 75.73(6) 7 7
O3 V4 V3 129.93(6) 7 .
O3 V4 V2 34.26(5) 7 7
O3 V4 V5 83.86(5) 7 .
O3 V4 O9 155.94(7) 7 .
O3 V4 O1 90.47(7) 7 7
O3 V4 O14 81.52(6) 7 7
O11 V4 V3 129.03(5) . .
O11 V4 V2 84.55(5) . 7
O11 V4 V5 33.36(5) . .
O11 V4 O9 89.30(7) . .
O11 V4 O1 154.17(7) . 7
O11 V4 O3 95.66(7) . 7
O11 V4 O14 80.39(6) . 7
O14 V4 V3 84.81(4) 7 .
O14 V4 V2 47.65(3) 7 7
O14 V4 V5 47.76(4) 7 .
O10 V4 V3 89.41(6) . .
O10 V4 V2 137.02(6) . 7
O10 V4 V5 135.92(7) . .
O10 V4 O9 98.93(7) . .
O10 V4 O1 100.24(8) . 7
O10 V4 O3 102.87(8) . 7
O10 V4 O11 102.78(9) . .
O10 V4 O14 174.18(7) . 7
V1 V5 V3 61.692(13) . 7
V1 V5 V4 61.563(13) . .
V3 V5 V4 91.883(15) 7 .
V2 V5 V1 91.278(16) 7 .
V2 V5 V3 60.303(12) 7 7
V2 V5 V4 60.098(15) 7 .
O11 V5 V1 77.85(5) . .
O11 V5 V3 123.22(5) . 7
O11 V5 V2 84.31(5) . 7
O11 V5 V4 31.79(5) . .
O11 V5 O13 82.42(7) . .
O11 V5 O14 76.94(6) . 7
O7 V5 V1 78.59(5) 7 .
O7 V5 V3 32.18(5) 7 7
O7 V5 V2 84.58(5) 7 7
O7 V5 V4 123.68(5) 7 .
O7 V5 O11 153.65(7) 7 .
O7 V5 O13 83.59(6) 7 .
O7 V5 O14 77.85(6) 7 7
O13 V5 V1 31.29(4) . .
O13 V5 V3 82.08(5) . 7
O13 V5 V2 122.57(5) . 7
O13 V5 V4 81.55(5) . .
O13 V5 O14 74.50(6) . 7
O14 V5 V1 43.21(3) 7 .
O14 V5 V3 46.29(4) 7 7
O14 V5 V2 48.06(3) 7 7
O14 V5 V4 45.82(4) 7 .
O5 V5 V1 124.46(5) 7 .
O5 V5 V3 81.51(5) 7 7
O5 V5 V2 33.18(5) 7 7
O5 V5 V4 81.26(5) 7 .
O5 V5 O11 91.81(7) 7 .
O5 V5 O7 91.85(7) 7 7
O5 V5 O13 155.74(7) 7 .
O5 V5 O14 81.24(6) 7 7
O12 V5 V1 130.70(7) . .
O12 V5 V3 134.87(7) . 7
O12 V5 V2 138.01(7) . 7
O12 V5 V4 133.15(7) . .
O12 V5 O11 101.47(9) . .
O12 V5 O7 102.78(9) . 7
O12 V5 O13 99.41(8) . .
O12 V5 O14 173.82(8) . 7
O12 V5 O5 104.83(9) . 7
V1 O9 V3 107.77(7) . .
V1 O9 V4 106.24(6) . .
V3 O9 V4 100.24(6) . .
V1 O1 V3 107.42(7) . 7
V1 O1 V4 108.27(7) . 7
V4 O1 V3 101.26(6) 7 7
V3 O6 V2 112.57(7) . .
V4 O3 V2 113.17(8) 7 .
V4 O11 V5 114.85(8) . .
V3 O7 V5 114.60(8) . 7
V1 O2 V2 110.95(8) . .
V1 O13 V5 109.19(8) . .
V1 O14 V1 101.39(6) 7 .
V1 O14 V3 93.25(5) 7 .
V1 O14 V3 93.53(6) . .
V1 O14 V2 87.30(5) . .
V1 O14 V2 171.31(8) 7 .
V1 O14 V4 93.14(6) . 7
V1 O14 V4 93.56(5) 7 7
V1 O14 V5 88.02(5) 7 7
V1 O14 V5 170.59(7) . 7
V3 O14 V2 85.94(5) . .
V3 O14 V5 85.64(5) . 7
V2 O14 V5 83.29(5) . 7
V4 O14 V3 169.35(7) 7 .
V4 O14 V2 86.09(5) 7 .
V4 O14 V5 86.42(5) 7 7
V5 O5 V2 113.99(8) 7 .
H3A N3 H3B 107.4 . .
C10 N3 H3A 108.3 . .
C10 N3 H3B 108.3 . .
C4 N3 H3A 108.3 . .
C4 N3 H3B 108.3 . .
C4 N3 C10 116.14(16) . .
N4 C5 H5 108.4 . .
N4 C5 C6 108.20(19) . .
N4 C5 C4 112.07(17) . .
C6 C5 H5 108.4 . .
C4 C5 H5 108.4 . .
C4 C5 C6 111.27(19) . .
C5 N4 H4A 108.3 . .
C5 N4 H4B 108.3 . .
C5 N4 C7 115.85(17) . .
H4A N4 H4B 107.4 . .
C7 N4 H4A 108.3 . .
C7 N4 H4B 108.3 . .
Cu1 N2 H2A 110.2 . .
Cu1 N2 H2B 110.2 . .
H2A N2 H2B 108.5 . .
C2 N2 Cu1 107.43(17) . .
C2 N2 H2A 110.2 . .
C2 N2 H2B 110.2 . .
H9A C9 H9B 107.1 . .
C10 C9 H9A 107.8 . .
C10 C9 H9B 107.8 . .
C7 C9 H9A 107.8 . .
C7 C9 H9B 107.8 . .
C7 C9 C10 118.22(18) . .
Cu1 N1 H1A 109.8 . .
Cu1 N1 H1B 109.8 . .
H1A N1 H1B 108.2 . .
C1 N1 Cu1 109.48(17) . .
C1 N1 H1A 109.8 . .
C1 N1 H1B 109.8 . .
N3 C10 C9 109.10(18) . .
N3 C10 C11 106.14(19) . .
N3 C10 C12 108.1(2) . .
C11 C10 C9 112.1(2) . .
C12 C10 C9 110.14(19) . .
C12 C10 C11 111.1(2) . .
C10 C11 H11A 109.5 . .
C10 C11 H11B 109.5 . .
C10 C11 H11C 109.5 . .
H11A C11 H11B 109.5 . .
H11A C11 H11C 109.5 . .
H11B C11 H11C 109.5 . .
C5 C6 H6A 109.5 . .
C5 C6 H6B 109.5 . .
C5 C6 H6C 109.5 . .
H6A C6 H6B 109.5 . .
H6A C6 H6C 109.5 . .
H6B C6 H6C 109.5 . .
H8A C8 H8B 109.5 . .
H8A C8 H8C 109.5 . .
H8B C8 H8C 109.5 . .
C7 C8 H8A 109.5 . .
C7 C8 H8B 109.5 . .
C7 C8 H8C 109.5 . .
N4 C7 C9 111.18(19) . .
N4 C7 C8 106.6(2) . .
N4 C7 H7 109.1 . .
C9 C7 H7 109.1 . .
C8 C7 C9 111.9(2) . .
C8 C7 H7 109.1 . .
C10 C12 H12A 109.5 . .
C10 C12 H12B 109.5 . .
C10 C12 H12C 109.5 . .
H12A C12 H12B 109.5 . .
H12A C12 H12C 109.5 . .
H12B C12 H12C 109.5 . .
N3 C4 C5 113.08(18) . .
N3 C4 H4C 109.0 . .
N3 C4 H4D 109.0 . .
C5 C4 H4C 109.0 . .
C5 C4 H4D 109.0 . .
H4C C4 H4D 107.8 . .
H1WA O1W H1WB 109.7(16) . .
H2WA O2W H2WB 106.7(16) . .
N1 C1 H1C 109.9 . .
N1 C1 H1D 109.9 . .
N1 C1 C2 109.1(3) . 5_565
H1C C1 H1D 108.3 . .
C2 C1 H1C 109.9 5_565 .
C2 C1 H1D 109.9 5_565 .
N2 C2 C1 107.0(2) . 5_565
N2 C2 H2 108.6 . .
N2 C2 C3 111.9(3) . .
C1 C2 H2 108.6 5_565 .
C1 C2 C3 112.1(3) 5_565 .
C3 C2 H2 108.6 . .
C2 C3 H3C 109.5 . .
C2 C3 H3D 109.5 . .
C2 C3 H3E 109.5 . .
H3C C3 H3D 109.5 . .
H3C C3 H3E 109.5 . .
H3D C3 H3E 109.5 . .
H3WA O3W H3WB 105.8(16) . .

loop_
_geom_bond_atom_site_label_1
_geom_bond_atom_site_label_2
_geom_bond_distance
_geom_bond_site_symmetry_2
V1 V2 3.0565(6) .
V1 V5 3.0750(6) .
V1 O9 1.9359(15) .
V1 O1 1.9180(15) .
V1 O2 1.6927(14) .
V1 O13 1.6912(16) .
V1 O14 2.1068(13) 7
V1 O14 2.1319(15) .
V3 V2 3.0955(6) .
V3 V4 3.1018(6) .
V3 V5 3.1011(7) 7
V3 O9 2.0150(15) .
V3 O1 2.0103(14) 7
V3 O6 1.8332(15) .
V3 O7 1.8161(16) .
V3 O8 1.6096(16) .
V3 O14 2.2480(14) .
Cu1 N2 2.032(2) 5_565
Cu1 N2 2.032(2) .
Cu1 N1 2.002(2) 5_565
Cu1 N1 2.003(2) .
V2 V4 3.0955(6) 7
V2 V5 3.0614(7) 7
V2 O6 1.8880(16) .
V2 O3 1.8955(16) .
V2 O2 2.0107(16) .
V2 O14 2.2931(14) .
V2 O5 1.8337(17) .
V2 O4 1.6056(15) .
V4 V5 3.1194(7) .
V4 O9 2.0270(14) .
V4 O1 2.0021(16) 7
V4 O3 1.8126(15) 7
V4 O11 1.8112(17) .
V4 O14 2.2416(14) 7
V4 O10 1.6206(16) .
V5 O11 1.8902(16) .
V5 O7 1.8690(17) 7
V5 O13 2.0718(16) .
V5 O14 2.3138(15) 7
V5 O5 1.8169(15) 7
V5 O12 1.6071(18) .
N3 H3A 0.8900 .
N3 H3B 0.8900 .
N3 C10 1.517(3) .
N3 C4 1.493(3) .
C5 H5 0.9800 .
C5 N4 1.502(3) .
C5 C6 1.513(3) .
C5 C4 1.507(3) .
N4 H4A 0.8900 .
N4 H4B 0.8900 .
N4 C7 1.511(3) .
N2 H2A 0.8900 .
N2 H2B 0.8900 .
N2 C2 1.490(4) .
C9 H9A 0.9700 .
C9 H9B 0.9700 .
C9 C10 1.543(3) .
C9 C7 1.527(3) .
N1 H1A 0.8900 .
N1 H1B 0.8900 .
N1 C1 1.477(4) .
C10 C11 1.531(3) .
C10 C12 1.519(3) .
C11 H11A 0.9600 .
C11 H11B 0.9600 .
C11 H11C 0.9600 .
C6 H6A 0.9600 .
C6 H6B 0.9600 .
C6 H6C 0.9600 .
C8 H8A 0.9600 .
C8 H8B 0.9600 .
C8 H8C 0.9600 .
C8 C7 1.521(3) .
C7 H7 0.9800 .
C12 H12A 0.9600 .
C12 H12B 0.9600 .
C12 H12C 0.9600 .
C4 H4C 0.9700 .
C4 H4D 0.9700 .
O1W H1WA 0.849(10) .
O1W H1WB 0.850(10) .
O2W H2WA 0.857(10) .
O2W H2WB 0.865(10) .
C1 H1C 0.9700 .
C1 H1D 0.9700 .
C1 C2 1.500(4) 5_565
C2 H2 0.9800 .
C2 C3 1.528(5) .
C3 H3C 0.9600 .
C3 H3D 0.9600 .
C3 H3E 0.9600 .
O3W H3WA 0.870(10) .
O3W H3WB 0.863(10) .

loop_
_geom_hbond_atom_site_label_D
_geom_hbond_atom_site_label_H
_geom_hbond_atom_site_label_A
_geom_hbond_distance_DH
_geom_hbond_distance_HA
_geom_hbond_distance_DA
_geom_hbond_angle_DHA
_geom_hbond_site_symmetry_A
_geom_hbond_publ_flag
N3 H3A O1W 0.89 2.03 2.920(3) 175.3 4_545 yes
N3 H3B O9 0.89 1.95 2.764(2) 150.5 4_545 yes
N4 H4A O6 0.89 2.05 2.927(2) 170.6 . yes
N4 H4B O3 0.89 2.18 2.943(2) 143.3 4 yes
N2 H2A O8 0.89 2.25 3.073(3) 154.6 . yes
N1 H1B O1 0.89 2.01 2.897(3) 174.2 7 yes
O1W H1WA O10 0.849(10) 1.929(11) 2.765(3) 168(3) 7_565 yes
O1W H1WB O11 0.850(10) 2.00(2) 2.729(2) 143(3) . yes
O2W H2WA O7 0.857(10) 1.947(13) 2.795(3) 170(4) . yes
O2W H2WB O3W 0.865(10) 2.005(19) 2.829(4) 159(4) 5_565 yes
O3W H3WA O12 0.870(10) 2.029(12) 2.896(3) 175(4) 7_565 yes
O3W H3WB O13 0.863(10) 2.50(4) 3.015(3) 119(4) 3_455 yes

loop_
_geom_torsion_atom_site_label_1
_geom_torsion_atom_site_label_2
_geom_torsion_atom_site_label_3
_geom_torsion_atom_site_label_4
_geom_torsion
_geom_torsion_site_symmetry_1
_geom_torsion_site_symmetry_2
_geom_torsion_site_symmetry_3
_geom_torsion_site_symmetry_4
V1 V2 O6 V3 51.39(7) . . . .
V1 V2 O3 V4 -52.58(7) . . . 7
V1 V2 O5 V5 -0.23(12) . . . 7
V1 V5 O11 V4 -54.74(7) . . . .
V3 V2 O3 V4 -6.39(12) . . . 7
V3 V2 O5 V5 46.73(7) . . . 7
V3 V4 O11 V5 85.83(9) . . . .
V3 V5 O11 V4 -10.86(11) 7 . . .
Cu1 N2 C2 C1 -42.6(3) . . . 5_565
Cu1 N2 C2 C3 -165.8(2) . . . .
Cu1 N1 C1 C2 35.6(3) . . . 5_565
V2 V1 O13 V5 -179.93(3) . . . .
V2 V3 O7 V5 -37.91(7) . . . 7
V2 V4 O11 V5 -37.30(7) 7 . . .
V2 V5 O11 V4 37.80(7) 7 . . .
V4 V3 O6 V2 -82.04(9) . . . .
V4 V3 O7 V5 84.93(9) . . . 7
V4 V2 O6 V3 4.77(11) 7 . . .
V4 V2 O5 V5 -47.03(7) 7 . . 7
V5 V1 O2 V2 179.96(3) . . . .
V5 V3 O6 V2 41.77(7) 7 . . .
V5 V2 O6 V3 -42.41(7) 7 . . .
V5 V2 O3 V4 41.28(8) 7 . . 7
O9 V1 O2 V2 80.19(8) . . . .
O9 V1 O13 V5 -81.60(8) . . . .
O9 V3 O6 V2 -82.39(9) . . . .
O9 V3 O7 V5 30.5(2) . . . 7
O9 V4 O11 V5 86.64(9) . . . .
O1 V1 O2 V2 -79.30(8) . . . .
O1 V1 O13 V5 79.82(8) . . . .
O1 V3 O6 V2 -27.3(2) 7 . . .
O1 V3 O7 V5 85.24(8) 7 . . 7
O1 V4 O11 V5 33.15(19) 7 . . .
O6 V3 O7 V5 -70.70(9) . . . 7
O6 V2 O3 V4 -16.9(2) . . . 7
O6 V2 O5 V5 78.98(9) . . . 7
O3 V2 O6 V3 15.8(2) . . . .
O3 V2 O5 V5 -78.48(9) . . . 7
O3 V4 O11 V5 -69.77(9) 7 . . .
O7 V3 O6 V2 73.15(9) . . . .
O7 V5 O11 V4 -27.7(2) 7 . . .
O2 V1 O13 V5 179.90(7) . . . .
O2 V2 O6 V3 82.42(8) . . . .
O2 V2 O3 V4 -83.61(9) . . . 7
O2 V2 O5 V5 0.2(2) . . . 7
O8 V3 O6 V2 176.45(9) . . . .
O8 V3 O7 V5 -175.57(8) . . . 7
O13 V1 O2 V2 179.84(8) . . . .
O13 V5 O11 V4 -86.18(9) . . . .
O14 V1 O2 V2 1.9(3) 7 . . .
O14 V1 O2 V2 0.26(8) . . . .
O14 V1 O13 V5 -0.62(8) 7 . . .
O14 V1 O13 V5 -1.9(4) . . . .
O14 V3 O6 V2 -6.70(8) . . . .
O14 V3 O7 V5 10.02(7) . . . 7
O14 V2 O6 V3 6.62(8) . . . .
O14 V2 O3 V4 -7.62(8) . . . 7
O14 V2 O5 V5 -0.24(8) . . . 7
O14 V4 O11 V5 10.62(8) 7 . . .
O14 V5 O11 V4 -10.41(7) 7 . . .
O5 V2 O6 V3 -74.78(9) . . . .
O5 V2 O3 V4 73.56(9) . . . 7
O5 V5 O11 V4 70.17(9) 7 . . .
O4 V2 O6 V3 -177.94(9) . . . .
O4 V2 O3 V4 176.64(10) . . . 7
O4 V2 O5 V5 -177.03(9) . . . 7
O10 V4 O11 V5 -174.36(8) . . . .
O12 V5 O11 V4 175.70(9) . . . .
C5 N4 C7 C9 -71.5(2) . . . .
C5 N4 C7 C8 166.4(2) . . . .
N4 C5 C4 N3 -74.9(2) . . . .
C10 N3 C4 C5 95.3(2) . . . .
C10 C9 C7 N4 89.9(2) . . . .
C10 C9 C7 C8 -151.1(2) . . . .
C6 C5 N4 C7 178.11(18) . . . .
C6 C5 C4 N3 163.76(17) . . . .
C7 C9 C10 N3 -40.5(3) . . . .
C7 C9 C10 C11 76.7(3) . . . .
C7 C9 C10 C12 -159.0(2) . . . .
C4 N3 C10 C9 -41.4(3) . . . .
C4 N3 C10 C11 -162.4(2) . . . .
C4 N3 C10 C12 78.4(2) . . . .
C4 C5 N4 C7 55.1(2) . . . .
